data_7235453
loop_
_publ_author_name
'Xu, Bo'
'Liang, Qing-Shan'
'Liu, Lian-Tao'
'Liu, Qi-Sheng'
'Li, Cun-Cheng'

_publ_section_title
;
 Structures and properties of four coordination polymers constructed from
 1,3-bis-(4-pyridyl)-propane and aromatic dicarboxylic acids
;
_journal_issue 27
_journal_name_full 'RSC Advances'
_journal_page_first 13919
_journal_paper_doi 10.1039/c4ra00163j
_journal_volume 4
_journal_year 2014
_chemical_formula_sum 'C42 H34 N6 O12 Zn2'
_chemical_formula_weight 945.49
_space_group_IT_number 2
_space_group_name_Hall '-P 1'
_space_group_name_H-M_alt 'P -1'
_symmetry_cell_setting triclinic
_symmetry_space_group_name_H-M 'P -1'
_atom_sites_solution_hydrogens geom
_atom_sites_solution_primary direct
_atom_sites_solution_secondary difmap
_audit_creation_method SHELXL-97
_cell_angle_alpha 67.778(9)
_cell_angle_beta 85.961(5)
_cell_angle_gamma 85.587(5)
_cell_formula_units_Z 2
_cell_length_a 9.5955(3)
_cell_length_b 14.7243(14)
_cell_length_c 14.8584(14)
_cell_measurement_temperature 293(2)
_cell_volume 1935.7(3)
_computing_structure_refinement 'SHELXL-97 (Sheldrick, 1997)'
_computing_structure_solution 'SHELXS-97 (Sheldrick, 1990)'
_diffrn_ambient_temperature 293(2)
_diffrn_measured_fraction_theta_full 0.968
_diffrn_measured_fraction_theta_max 0.968
_diffrn_radiation_monochromator graphite
_diffrn_radiation_source 'fine-focus sealed tube'
_diffrn_radiation_type MoK\a
_diffrn_radiation_wavelength 0.71073
_diffrn_reflns_av_R_equivalents 0.0462
_diffrn_reflns_av_sigmaI/netI 0.0558
_diffrn_reflns_limit_h_max 11
_diffrn_reflns_limit_h_min -11
_diffrn_reflns_limit_k_max 18
_diffrn_reflns_limit_k_min -18
_diffrn_reflns_limit_l_max 18
_diffrn_reflns_limit_l_min -18
_diffrn_reflns_number 17261
_diffrn_reflns_theta_full 26.37
_diffrn_reflns_theta_max 26.37
_diffrn_reflns_theta_min 3.25
_exptl_absorpt_coefficient_mu 1.315
_exptl_absorpt_correction_T_max 0.7788
_exptl_absorpt_correction_T_min 0.6937
_exptl_crystal_density_diffrn 1.622
_exptl_crystal_density_method 'not measured'
_exptl_crystal_F_000 968
_exptl_crystal_size_max 0.30
_exptl_crystal_size_mid 0.30
_exptl_crystal_size_min 0.20
_refine_diff_density_max 5.178
_refine_diff_density_min -1.067
_refine_diff_density_rms 0.210
_refine_ls_extinction_method none
_refine_ls_goodness_of_fit_ref 1.039
_refine_ls_hydrogen_treatment mixed
_refine_ls_matrix_type full
_refine_ls_number_parameters 559
_refine_ls_number_reflns 7657
_refine_ls_number_restraints 6
_refine_ls_restrained_S_all 1.042
_refine_ls_R_factor_all 0.1085
_refine_ls_R_factor_gt 0.0917
_refine_ls_shift/su_max 0.000
_refine_ls_shift/su_mean 0.000
_refine_ls_structure_factor_coef Fsqd
_refine_ls_weighting_details 'calc w=1/[\s^2^(Fo^2^)+(0.1652P)^2^+5.3065P] where P=(Fo^2^+2Fc^2^)/3'
_refine_ls_weighting_scheme calc
_refine_ls_wR_factor_gt 0.2294
_refine_ls_wR_factor_ref 0.2519
_reflns_number_gt 6012
_reflns_number_total 7657
_reflns_threshold_expression >2sigma(I)
_cod_data_source_file c4ra00163j2.cif
_cod_data_source_block f:\shiyan\x-rayc~1\lt1\x
_cod_depositor_comments
;
The following automatic conversions were performed:

data item '_symmetry_cell_setting' value 'Triclinic' was changed to
'triclinic' in accordance with the
/home/saulius/struct/COD-crude-data/automatic-downloads/DataCite-retrospective/RSC/depositions/lib/dictionaries/cif_core.dic
dictionary named 'cif_core.dic' version 2.4.2 last updated on
2011-04-26.

Automatic conversion script
Id: cif_fix_values 6909 2019-04-08 15:41:33Z antanas 
;
_cod_original_sg_symbol_H-M P-1
_cod_database_code 7235453

loop_
_symmetry_equiv_pos_as_xyz
'x, y, z'
'-x, -y, -z'

loop_
_atom_site_label
_atom_site_type_symbol
_atom_site_fract_x
_atom_site_fract_y
_atom_site_fract_z
_atom_site_U_iso_or_equiv
_atom_site_adp_type
_atom_site_occupancy
_atom_site_symmetry_multiplicity
_atom_site_calc_flag
_atom_site_refinement_flags
Zn1 Zn 0.27206(6) 0.84397(4) 0.59807(5) 0.0235(2) Uani 1 1 d .
Zn2 Zn 0.23999(6) 1.34360(4) 1.09611(5) 0.0238(2) Uani 1 1 d .
N1 N 0.2493(5) 0.8723(3) 0.4520(3) 0.0243(10) Uani 1 1 d .
N2 N 0.2119(5) 0.4786(3) 0.1078(4) 0.0265(10) Uani 1 1 d .
N4 N 0.2657(5) 0.9802(3) 0.6075(3) 0.0252(10) Uani 1 1 d .
C21 C 1.0061(6) 0.7821(4) 0.6440(5) 0.0296(12) Uani 1 1 d .
O8 O 0.1283(4) 1.1690(3) 1.0987(4) 0.0414(11) Uani 1 1 d .
C14 C 0.5036(5) 0.7200(4) 0.6213(4) 0.0251(11) Uani 1 1 d .
O3 O 0.9704(5) 0.8672(3) 0.6301(5) 0.0605(16) Uani 1 1 d .
O2 O 0.4234(4) 0.6702(3) 0.6016(3) 0.0377(10) Uani 1 1 d .
C35 C 0.0325(6) 1.2197(4) 1.1189(4) 0.0274(12) Uani 1 1 d .
C24 C 0.2918(6) 1.4598(4) 0.8787(4) 0.0268(12) Uani 1 1 d .
H13 H 0.2738 1.5151 0.8945 0.032 Uiso 1 1 calc R
O10 O -0.6094(4) 1.2457(3) 1.1538(3) 0.0323(9) Uani 1 1 d .
O1 O 0.4702(4) 0.8042(3) 0.6277(3) 0.0317(9) Uani 1 1 d .
O7 O 0.0434(4) 1.3058(3) 1.1246(3) 0.0336(10) Uani 1 1 d U
C20 C 0.7572(5) 0.7441(4) 0.6421(4) 0.0226(11) Uani 1 1 d .
H4 H 0.7302 0.8044 0.6464 0.027 Uiso 1 1 calc R
N3 N 0.2901(5) 1.3711(3) 0.9503(3) 0.0241(10) Uani 1 1 d .
C39 C -0.4898(6) 1.2813(5) 1.1435(4) 0.0301(13) Uani 1 1 d .
C37 C -0.2305(6) 1.2430(4) 1.1413(4) 0.0253(11) Uani 1 1 d .
H7 H -0.2186 1.3039 1.1443 0.030 Uiso 1 1 calc R
C17 C 0.8365(6) 0.5658(4) 0.6300(5) 0.0314(13) Uani 1 1 d .
C38 C -0.3650(5) 1.2112(4) 1.1463(4) 0.0259(12) Uani 1 1 d .
C41 C -0.2655(6) 1.0625(4) 1.1376(5) 0.0292(12) Uani 1 1 d .
C32 C 0.3851(6) 1.0205(4) 0.6127(5) 0.0307(13) Uani 1 1 d .
H5 H 0.4697 0.9858 0.6107 0.037 Uiso 1 1 calc R
C3 C 0.2448(6) 0.7944(4) 0.4265(4) 0.0300(13) Uani 1 1 d .
H12 H 0.2457 0.7319 0.4751 0.036 Uiso 1 1 calc R
C42 C -0.1323(6) 1.0925(4) 1.1308(5) 0.0318(13) Uani 1 1 d .
H14 H -0.0556 1.0519 1.1256 0.038 Uiso 1 1 calc R
C40 C -0.3833(6) 1.1196(4) 1.1445(4) 0.0307(13) Uani 1 1 d .
H15 H -0.4723 1.0972 1.1479 0.037 Uiso 1 1 calc R
C1 C 0.2434(6) 0.9614(4) 0.3813(4) 0.0272(12) Uani 1 1 d .
H16 H 0.2434 1.0161 0.3984 0.033 Uiso 1 1 calc R
C18 C 0.9401(6) 0.6228(4) 0.6389(4) 0.0296(13) Uani 1 1 d .
H17 H 1.0338 0.6010 0.6409 0.036 Uiso 1 1 calc R
C15 C 0.6566(5) 0.6866(4) 0.6333(4) 0.0235(11) Uani 1 1 d .
C36 C -0.1137(5) 1.1843(4) 1.1319(4) 0.0232(11) Uani 1 1 d .
O9 O -0.4718(5) 1.3673(3) 1.1267(5) 0.0653(18) Uani 1 1 d .
C31 C 0.3879(6) 1.1100(5) 0.6209(5) 0.0352(14) Uani 1 1 d .
H2 H 0.4732 1.1340 0.6247 0.042 Uiso 1 1 calc R
O11 O -0.4030(6) 0.9406(4) 1.1341(6) 0.076(2) Uani 1 1 d .
O12 O -0.1804(7) 0.9150(4) 1.1269(6) 0.078(2) Uani 1 1 d .
C22 C 0.3192(6) 1.2925(4) 0.9260(4) 0.0296(12) Uani 1 1 d .
H20 H 0.3207 1.2305 0.9753 0.036 Uiso 1 1 calc R
C2 C 0.2373(7) 0.9765(4) 0.2837(5) 0.0318(13) Uani 1 1 d .
H21 H 0.2338 1.0399 0.2368 0.038 Uiso 1 1 calc R
N6 N -0.2845(7) 0.9670(4) 1.1315(5) 0.0480(15) Uani 1 1 d .
C25 C 0.3193(7) 1.4728(4) 0.7822(5) 0.0326(13) Uani 1 1 d .
H22 H 0.3203 1.5358 0.7347 0.039 Uiso 1 1 calc R
C30 C 0.2653(6) 1.1649(4) 0.6235(4) 0.0263(12) Uani 1 1 d .
C23 C 0.3469(6) 1.2995(4) 0.8313(4) 0.0303(13) Uani 1 1 d .
H1 H 0.3665 1.2430 0.8178 0.036 Uiso 1 1 calc R
C12 C 0.2974(6) 0.6232(4) 0.1124(5) 0.0369(15) Uani 1 1 d .
H3 H 0.3749 0.6585 0.1096 0.044 Uiso 1 1 calc R
C4 C 0.2391(6) 0.8031(4) 0.3309(4) 0.0304(13) Uani 1 1 d .
H23 H 0.2369 0.7472 0.3162 0.037 Uiso 1 1 calc R
C9 C 0.1658(6) 0.6625(4) 0.1258(4) 0.0278(12) Uani 1 1 d .
C11 C 0.0815(7) 0.5155(5) 0.1195(5) 0.0397(16) Uani 1 1 d .
H25 H 0.0058 0.4791 0.1209 0.048 Uiso 1 1 calc R
C13 C 0.3175(6) 0.5344(4) 0.1030(5) 0.0363(15) Uani 1 1 d .
H26 H 0.4083 0.5119 0.0929 0.044 Uiso 1 1 calc R
C34 C 0.1473(7) 1.0348(5) 0.6067(5) 0.0393(15) Uani 1 1 d .
H27 H 0.0633 1.0107 0.6004 0.047 Uiso 1 1 calc R
C33 C 0.1442(6) 1.1243(5) 0.6149(5) 0.0384(15) Uani 1 1 d .
H28 H 0.0586 1.1587 0.6145 0.046 Uiso 1 1 calc R
C5 C 0.2364(6) 0.8955(4) 0.2567(4) 0.0287(12) Uani 1 1 d .
C26 C 0.3454(6) 1.3916(4) 0.7559(4) 0.0291(12) Uani 1 1 d .
C27 C 0.3773(9) 1.4037(5) 0.6505(5) 0.0461(17) Uani 1 1 d .
H31A H 0.3031 1.4457 0.6118 0.055 Uiso 1 1 calc R
H31B H 0.4633 1.4378 0.6285 0.055 Uiso 1 1 calc R
C16 C 0.6976(6) 0.5961(4) 0.6269(4) 0.0287(12) Uani 1 1 d .
H33 H 0.6310 0.5565 0.6204 0.034 Uiso 1 1 calc R
N5 N 0.8790(7) 0.4726(4) 0.6191(5) 0.0492(16) Uani 1 1 d .
C8 C 0.1392(7) 0.7595(4) 0.1378(5) 0.0363(14) Uani 1 1 d .
H35A H 0.0726 0.7991 0.0903 0.044 Uiso 1 1 calc R
H35B H 0.0950 0.7471 0.2017 0.044 Uiso 1 1 calc R
O6 O 1.0018(6) 0.4453(4) 0.6256(6) 0.078(2) Uani 1 1 d .
C6 C 0.2352(8) 0.9098(4) 0.1507(4) 0.0418(17) Uani 1 1 d .
H36A H 0.3059 0.9555 0.1152 0.050 Uiso 1 1 calc R
H36B H 0.1451 0.9404 0.1264 0.050 Uiso 1 1 calc R
C10 C 0.0561(6) 0.6039(5) 0.1293(5) 0.0391(15) Uani 1 1 d .
H37 H -0.0355 0.6254 0.1384 0.047 Uiso 1 1 calc R
C29 C 0.2606(7) 1.2626(4) 0.6349(5) 0.0335(13) Uani 1 1 d .
H38A H 0.2015 1.3082 0.5853 0.040 Uiso 1 1 calc R
H38B H 0.2139 1.2542 0.6974 0.040 Uiso 1 1 calc R
O5 O 0.7886(7) 0.4274(4) 0.6056(7) 0.086(2) Uani 1 1 d .
C28 C 0.3927(8) 1.3104(5) 0.6294(5) 0.0413(16) Uani 1 1 d .
H39A H 0.4359 1.3256 0.5648 0.050 Uiso 1 1 calc R
H39B H 0.4557 1.2638 0.6753 0.050 Uiso 1 1 calc R
C7 C 0.2610(8) 0.8181(5) 0.1274(5) 0.0421(16) Uani 1 1 d .
H40A H 0.2987 0.8373 0.0609 0.050 Uiso 1 1 calc R
H40B H 0.3322 0.7763 0.1694 0.050 Uiso 1 1 calc R
C19 C 0.8991(5) 0.7139(4) 0.6447(4) 0.0239(11) Uani 1 1 d .
O4 O 1.1323(4) 0.7465(3) 0.6542(3) 0.0327(9) Uani 1 1 d .

loop_
_atom_site_aniso_label
_atom_site_aniso_U_11
_atom_site_aniso_U_22
_atom_site_aniso_U_33
_atom_site_aniso_U_23
_atom_site_aniso_U_13
_atom_site_aniso_U_12
Zn1 0.0142(3) 0.0264(4) 0.0325(4) -0.0139(3) -0.0015(2) -0.0014(2)
Zn2 0.0148(3) 0.0259(4) 0.0323(4) -0.0131(3) 0.0015(2) -0.0027(2)
N1 0.021(2) 0.025(2) 0.027(2) -0.0102(19) -0.0006(18) -0.0013(18)
N2 0.019(2) 0.027(2) 0.036(3) -0.015(2) 0.0024(19) -0.0004(18)
N4 0.020(2) 0.025(2) 0.034(3) -0.015(2) -0.0001(18) -0.0016(18)
C21 0.016(3) 0.035(3) 0.039(3) -0.015(3) -0.005(2) 0.001(2)
O8 0.018(2) 0.042(3) 0.058(3) -0.015(2) 0.0040(19) 0.0024(18)
C14 0.014(3) 0.029(3) 0.027(3) -0.004(2) 0.001(2) -0.002(2)
O3 0.033(3) 0.028(2) 0.123(5) -0.027(3) -0.018(3) -0.010(2)
O2 0.019(2) 0.041(2) 0.052(3) -0.014(2) -0.0055(18) -0.0088(18)
C35 0.014(3) 0.033(3) 0.031(3) -0.006(2) -0.004(2) -0.001(2)
C24 0.024(3) 0.024(3) 0.036(3) -0.016(2) 0.002(2) -0.005(2)
O10 0.015(2) 0.037(2) 0.041(2) -0.0114(19) -0.0044(16) 0.0010(16)
O1 0.018(2) 0.039(2) 0.043(2) -0.021(2) -0.0089(17) 0.0131(17)
O7 0.0200(19) 0.050(2) 0.040(2) -0.0246(19) 0.0129(16) -0.0273(17)
C20 0.017(3) 0.021(2) 0.027(3) -0.006(2) 0.003(2) 0.0006(19)
N3 0.021(2) 0.024(2) 0.027(2) -0.0097(19) 0.0007(18) -0.0043(18)
C39 0.016(3) 0.039(3) 0.036(3) -0.016(3) 0.001(2) -0.005(2)
C37 0.018(3) 0.024(3) 0.035(3) -0.011(2) -0.005(2) -0.004(2)
C17 0.025(3) 0.026(3) 0.044(4) -0.014(3) -0.005(2) 0.003(2)
C38 0.013(3) 0.031(3) 0.029(3) -0.005(2) -0.001(2) -0.007(2)
C41 0.029(3) 0.020(3) 0.038(3) -0.010(2) 0.002(2) -0.005(2)
C32 0.012(3) 0.034(3) 0.056(4) -0.028(3) 0.004(2) -0.005(2)
C3 0.033(3) 0.022(3) 0.036(3) -0.012(2) -0.008(2) 0.001(2)
C42 0.024(3) 0.032(3) 0.037(3) -0.010(3) -0.002(2) 0.001(2)
C40 0.017(3) 0.032(3) 0.039(3) -0.006(3) -0.005(2) -0.010(2)
C1 0.029(3) 0.019(2) 0.037(3) -0.014(2) -0.005(2) 0.003(2)
C18 0.019(3) 0.028(3) 0.036(3) -0.006(2) -0.002(2) 0.006(2)
C15 0.013(2) 0.024(3) 0.024(3) 0.001(2) 0.000(2) -0.0025(19)
C36 0.014(2) 0.021(2) 0.028(3) 0.000(2) -0.004(2) -0.0046(19)
O9 0.031(3) 0.026(2) 0.132(5) -0.026(3) 0.014(3) 0.008(2)
C31 0.016(3) 0.040(3) 0.058(4) -0.028(3) 0.003(3) -0.007(2)
O11 0.045(3) 0.040(3) 0.151(6) -0.043(4) -0.004(4) -0.016(2)
O12 0.065(4) 0.041(3) 0.143(6) -0.055(4) 0.008(4) 0.001(3)
C22 0.033(3) 0.022(3) 0.033(3) -0.010(2) 0.003(2) -0.001(2)
C2 0.036(3) 0.019(3) 0.038(3) -0.010(2) -0.007(3) 0.007(2)
N6 0.045(4) 0.034(3) 0.073(4) -0.030(3) 0.005(3) -0.009(3)
C25 0.039(3) 0.023(3) 0.036(3) -0.009(2) 0.001(3) -0.009(2)
C30 0.025(3) 0.026(3) 0.028(3) -0.010(2) 0.001(2) -0.003(2)
C23 0.033(3) 0.023(3) 0.037(3) -0.014(2) 0.006(2) -0.006(2)
C12 0.016(3) 0.031(3) 0.071(5) -0.029(3) 0.000(3) -0.002(2)
C4 0.032(3) 0.024(3) 0.039(3) -0.015(2) -0.005(2) -0.001(2)
C9 0.023(3) 0.032(3) 0.030(3) -0.013(2) -0.004(2) 0.003(2)
C11 0.022(3) 0.040(3) 0.070(5) -0.034(3) -0.006(3) 0.000(2)
C13 0.021(3) 0.031(3) 0.064(4) -0.027(3) 0.003(3) -0.002(2)
C34 0.024(3) 0.036(3) 0.067(5) -0.029(3) -0.004(3) -0.001(2)
C33 0.018(3) 0.035(3) 0.070(5) -0.028(3) -0.002(3) 0.002(2)
C5 0.023(3) 0.026(3) 0.038(3) -0.014(2) -0.001(2) -0.001(2)
C26 0.024(3) 0.029(3) 0.035(3) -0.012(2) 0.003(2) -0.008(2)
C27 0.056(5) 0.038(4) 0.045(4) -0.015(3) 0.008(3) -0.022(3)
C16 0.020(3) 0.021(3) 0.038(3) -0.003(2) 0.000(2) -0.004(2)
N5 0.049(4) 0.029(3) 0.070(4) -0.020(3) -0.005(3) 0.007(3)
C8 0.038(4) 0.029(3) 0.044(4) -0.017(3) -0.009(3) 0.007(3)
O6 0.049(4) 0.052(3) 0.143(6) -0.051(4) -0.007(4) 0.021(3)
C6 0.060(5) 0.032(3) 0.028(4) -0.007(3) -0.005(3) 0.003(3)
C10 0.016(3) 0.050(4) 0.061(4) -0.033(3) -0.002(3) 0.004(3)
C29 0.031(3) 0.029(3) 0.041(4) -0.015(3) 0.005(3) -0.005(2)
O5 0.061(4) 0.040(3) 0.175(8) -0.056(4) -0.022(4) -0.006(3)
C28 0.054(4) 0.039(3) 0.035(4) -0.018(3) 0.011(3) -0.021(3)
C7 0.056(4) 0.037(3) 0.035(4) -0.016(3) -0.002(3) 0.004(3)
C19 0.014(3) 0.028(3) 0.024(3) -0.002(2) 0.000(2) -0.001(2)
O4 0.016(2) 0.040(2) 0.042(2) -0.0130(19) 0.0014(16) -0.0076(16)

loop_
_atom_type_symbol
_atom_type_description
_atom_type_scat_dispersion_real
_atom_type_scat_dispersion_imag
_atom_type_scat_source
C C 0.0033 0.0016 'International Tables Vol C Tables 4.2.6.8 and 6.1.1.4'
H H 0.0000 0.0000 'International Tables Vol C Tables 4.2.6.8 and 6.1.1.4'
N N 0.0061 0.0033 'International Tables Vol C Tables 4.2.6.8 and 6.1.1.4'
O O 0.0106 0.0060 'International Tables Vol C Tables 4.2.6.8 and 6.1.1.4'
Zn Zn 0.2839 1.4301 'International Tables Vol C Tables 4.2.6.8 and 6.1.1.4'

loop_
_geom_angle_atom_site_label_1
_geom_angle_atom_site_label_2
_geom_angle_atom_site_label_3
_geom_angle
_geom_angle_site_symmetry_1
_geom_angle_site_symmetry_3
O4 Zn1 O1 118.69(18) 1_455 .
O4 Zn1 N4 125.75(18) 1_455 .
O1 Zn1 N4 98.68(18) . .
O4 Zn1 N1 99.01(18) 1_455 .
O1 Zn1 N1 108.37(18) . .
N4 Zn1 N1 105.02(18) . .
O10 Zn2 O7 119.34(19) 1_655 .
O10 Zn2 N2 124.98(19) 1_655 1_566
O7 Zn2 N2 97.78(18) . 1_566
O10 Zn2 N3 98.96(18) 1_655 .
O7 Zn2 N3 108.55(18) . .
N2 Zn2 N3 106.21(19) 1_566 .
C1 N1 C3 117.7(5) . .
C1 N1 Zn1 125.2(4) . .
C3 N1 Zn1 117.1(4) . .
C13 N2 C11 116.8(5) . .
C13 N2 Zn2 123.1(4) . 1_544
C11 N2 Zn2 120.0(4) . 1_544
C34 N4 C32 116.0(5) . .
C34 N4 Zn1 123.6(4) . .
C32 N4 Zn1 120.4(4) . .
O3 C21 O4 124.5(6) . .
O3 C21 C19 119.2(5) . .
O4 C21 C19 116.2(5) . .
O2 C14 O1 125.0(5) . .
O2 C14 C15 119.5(5) . .
O1 C14 C15 115.4(5) . .
O8 C35 O7 126.2(5) . .
O8 C35 C36 117.9(5) . .
O7 C35 C36 115.8(5) . .
N3 C24 C25 122.8(5) . .
C39 O10 Zn2 113.9(4) . 1_455
C14 O1 Zn1 110.9(3) . .
C35 O7 Zn2 109.7(3) . .
C15 C20 C19 121.4(5) . .
C24 N3 C22 117.5(5) . .
C24 N3 Zn2 125.7(4) . .
C22 N3 Zn2 116.7(4) . .
O9 C39 O10 124.3(6) . .
O9 C39 C38 119.7(5) . .
O10 C39 C38 115.9(5) . .
C36 C37 C38 120.5(5) . .
C16 C17 C18 122.2(5) . .
C16 C17 N5 119.3(6) . .
C18 C17 N5 118.5(5) . .
C40 C38 C37 120.0(5) . .
C40 C38 C39 120.4(5) . .
C37 C38 C39 119.4(5) . .
C42 C41 C40 123.3(5) . .
C42 C41 N6 118.5(5) . .
C40 C41 N6 118.1(5) . .
N4 C32 C31 123.3(5) . .
N1 C3 C4 122.7(5) . .
C41 C42 C36 118.9(5) . .
C41 C40 C38 118.0(5) . .
N1 C1 C2 123.1(5) . .
C17 C18 C19 118.1(5) . .
C20 C15 C16 119.1(5) . .
C20 C15 C14 123.3(5) . .
C16 C15 C14 117.4(5) . .
C42 C36 C37 119.3(5) . .
C42 C36 C35 118.9(5) . .
C37 C36 C35 121.8(5) . .
C32 C31 C30 120.7(5) . .
N3 C22 C23 123.1(5) . .
C1 C2 C5 119.3(5) . .
O11 N6 O12 122.1(6) . .
O11 N6 C41 119.3(6) . .
O12 N6 C41 118.6(6) . .
C24 C25 C26 120.1(5) . .
C33 C30 C31 115.4(5) . .
C33 C30 C29 121.1(5) . .
C31 C30 C29 123.5(5) . .
C22 C23 C26 119.7(5) . .
C13 C12 C9 122.3(6) . .
C3 C4 C5 120.0(5) . .
C12 C9 C10 114.6(5) . .
C12 C9 C8 123.9(5) . .
C10 C9 C8 121.5(5) . .
N2 C11 C10 122.8(6) . .
N2 C13 C12 122.4(5) . .
N4 C34 C33 123.0(6) . .
C34 C33 C30 121.5(6) . .
C4 C5 C2 117.2(6) . .
C4 C5 C6 122.5(5) . .
C2 C5 C6 120.3(5) . .
C25 C26 C23 116.7(5) . .
C25 C26 C27 121.2(5) . .
C23 C26 C27 122.0(5) . .
C28 C27 C26 116.6(6) . .
C17 C16 C15 119.7(5) . .
O5 N5 O6 124.3(6) . .
O5 N5 C17 117.4(6) . .
O6 N5 C17 118.4(6) . .
C7 C8 C9 117.2(5) . .
C5 C6 C7 116.3(5) . .
C11 C10 C9 121.0(6) . .
C28 C29 C30 119.4(5) . .
C29 C28 C27 115.1(6) . .
C8 C7 C6 116.5(6) . .
C20 C19 C18 119.5(5) . .
C20 C19 C21 120.0(5) . .
C18 C19 C21 120.3(5) . .
C21 O4 Zn1 114.1(4) . 1_655

loop_
_geom_bond_atom_site_label_1
_geom_bond_atom_site_label_2
_geom_bond_distance
_geom_bond_site_symmetry_2
Zn1 O4 1.946(4) 1_455
Zn1 O1 1.975(4) .
Zn1 N4 2.059(4) .
Zn1 N1 2.074(5) .
Zn2 O10 1.955(4) 1_655
Zn2 O7 1.980(4) .
Zn2 N2 2.056(5) 1_566
Zn2 N3 2.076(5) .
N1 C1 1.336(7) .
N1 C3 1.342(7) .
N2 C13 1.334(8) .
N2 C11 1.351(7) .
N2 Zn2 2.056(5) 1_544
N4 C34 1.338(7) .
N4 C32 1.351(7) .
C21 O3 1.215(7) .
C21 O4 1.278(7) .
C21 C19 1.487(8) .
O8 C35 1.232(7) .
C14 O2 1.223(7) .
C14 O1 1.294(7) .
C14 C15 1.513(7) .
C35 O7 1.315(7) .
C35 C36 1.509(7) .
C24 N3 1.337(7) .
C24 C25 1.382(8) .
O10 C39 1.274(7) .
O10 Zn2 1.955(4) 1_455
C20 C15 1.376(8) .
C20 C19 1.398(7) .
N3 C22 1.342(7) .
C39 O9 1.218(8) .
C39 C38 1.512(8) .
C37 C36 1.394(7) .
C37 C38 1.394(7) .
C17 C16 1.370(8) .
C17 C18 1.393(8) .
C17 N5 1.466(8) .
C38 C40 1.384(8) .
C41 C42 1.369(9) .
C41 C40 1.377(8) .
C41 N6 1.467(8) .
C32 C31 1.370(8) .
C3 C4 1.381(9) .
C42 C36 1.382(8) .
C1 C2 1.386(8) .
C18 C19 1.401(8) .
C15 C16 1.397(8) .
C31 C30 1.382(8) .
O11 N6 1.224(8) .
O12 N6 1.225(8) .
C22 C23 1.380(8) .
C2 C5 1.396(8) .
C25 C26 1.392(8) .
C30 C33 1.382(8) .
C30 C29 1.508(8) .
C23 C26 1.394(8) .
C12 C13 1.364(8) .
C12 C9 1.381(8) .
C4 C5 1.389(8) .
C9 C10 1.398(9) .
C9 C8 1.506(8) .
C11 C10 1.365(9) .
C34 C33 1.367(8) .
C5 C6 1.508(8) .
C26 C27 1.519(9) .
C27 C28 1.515(9) .
N5 O5 1.204(9) .
N5 O6 1.214(8) .
C8 C7 1.470(10) .
C6 C7 1.515(8) .
C29 C28 1.479(9) .
O4 Zn1 1.946(4) 1_655
